data_2212378
loop_
_publ_author_name
'Paulin, Shakoya'
'Kelly, Pierre'
'Williams, Kenneth B.'
'Goforth, Andrea M.'
'Smith, Mark D.'
'Peterson Jr, LeRoy'
'zur Loye, Hans-Conrad'

_publ_section_title <i>catena</i>-Poly[[diaquadinitratozinc(II)]bis(\m-1,4-di-3-pyridyl-2,3-diaza-1,3-butadiene)]
_journal_coeditor_code TK2102
_journal_issue 2
_journal_name_full 'Acta Crystallographica Section E'
_journal_page_first m420
_journal_page_last m422
_journal_paper_doi 10.1107/S1600536807000281
_journal_volume 63
_journal_year 2007
_chemical_formula_iupac '[Zn (N O3)2 (C24 H20 N8) (H2 O)2]'
_chemical_formula_moiety 'C24 H24 N10 O8 Zn'
_chemical_formula_sum 'C24 H24 N10 O8 Zn'
_chemical_formula_weight 645.90
_chemical_name_systematic
;
catena-Poly[[diaquadinitratozinc(II)]bis(\m-1,4-di-3-pyridyl-2,3-diaza-1,3-
butadiene)]
;
_space_group_IT_number 2
_symmetry_cell_setting triclinic
_symmetry_space_group_name_Hall '-P 1'
_symmetry_space_group_name_H-M 'P -1'
_atom_sites_solution_hydrogens mixed
_atom_sites_solution_primary direct
_atom_sites_solution_secondary difmap
_cell_angle_alpha 81.113(2)
_cell_angle_beta 73.696(2)
_cell_angle_gamma 66.468(2)
_cell_formula_units_Z 1
_cell_length_a 7.8267(11)
_cell_length_b 8.5320(11)
_cell_length_c 11.7409(16)
_cell_measurement_reflns_used 4740
_cell_measurement_temperature 150.0(10)
_cell_measurement_theta_max 26.4
_cell_measurement_theta_min 2.6
_cell_volume 689.12(16)
_computing_cell_refinement 'SAINT (Bruker, 2001)'
_computing_data_collection 'SMART (Bruker, 2001)'
_computing_data_reduction SAINT
_computing_molecular_graphics
;
SHELXTL (Sheldrick, 2000) and DIAMOND (Brandenburg, 2005)
;
_computing_publication_material SHELXTL
_computing_structure_refinement 'SHELXL97 (Sheldrick, 1997)'
_computing_structure_solution 'SHELXS97 (Sheldrick, 1997)'
_diffrn_ambient_temperature 150.0(10)
_diffrn_measured_fraction_theta_full 0.996
_diffrn_measured_fraction_theta_max 0.996
_diffrn_measurement_device_type 'Bruker SMART APEX CCD'
_diffrn_measurement_method \w
_diffrn_radiation_monochromator graphite
_diffrn_radiation_source 'fine-focus sealed tube'
_diffrn_radiation_type MoK\a
_diffrn_radiation_wavelength 0.71073
_diffrn_reflns_av_R_equivalents 0.027
_diffrn_reflns_av_sigmaI/netI 0.031
_diffrn_reflns_limit_h_max 9
_diffrn_reflns_limit_h_min -9
_diffrn_reflns_limit_k_max 10
_diffrn_reflns_limit_k_min -10
_diffrn_reflns_limit_l_max 14
_diffrn_reflns_limit_l_min -14
_diffrn_reflns_number 6421
_diffrn_reflns_theta_full 26.4
_diffrn_reflns_theta_max 26.4
_diffrn_reflns_theta_min 1.8
_diffrn_standards_decay_% <1
_diffrn_standards_interval_count 0
_diffrn_standards_interval_time 0
_diffrn_standards_number 0
_exptl_absorpt_coefficient_mu 0.959
_exptl_absorpt_correction_T_max 0.870
_exptl_absorpt_correction_T_min 0.670
_exptl_absorpt_correction_type multi-scan
_exptl_absorpt_process_details '(SADABS; Bruker, 2001)'
_exptl_crystal_colour yellow
_exptl_crystal_density_diffrn 1.556
_exptl_crystal_density_method 'not measured'
_exptl_crystal_description irregular
_exptl_crystal_F_000 332
_exptl_crystal_size_max 0.40
_exptl_crystal_size_mid 0.26
_exptl_crystal_size_min 0.14
_refine_diff_density_max 0.28
_refine_diff_density_min -0.27
_refine_ls_extinction_coef 0.026(4)
_refine_ls_extinction_expression Fc^*^=kFc[1+0.001xFc^2^\l^3^/sin(2\q)]^-1/4^
_refine_ls_extinction_method SHELXL97
_refine_ls_goodness_of_fit_ref 1.07
_refine_ls_hydrogen_treatment mixed
_refine_ls_matrix_type full
_refine_ls_number_parameters 205
_refine_ls_number_reflns 2831
_refine_ls_number_restraints 0
_refine_ls_restrained_S_all 1.07
_refine_ls_R_factor_all 0.030
_refine_ls_R_factor_gt 0.029
_refine_ls_shift/su_max 0.000
_refine_ls_shift/su_mean 0.000
_refine_ls_structure_factor_coef Fsqd
_refine_ls_weighting_details 'calc w=1/[\s^2^(Fo^2^)+(0.0472P)^2^+0.1395P] where P=(Fo^2^+2Fc^2^)/3'
_refine_ls_weighting_scheme calc
_refine_ls_wR_factor_gt 0.081
_refine_ls_wR_factor_ref 0.082
_reflns_number_gt 2720
_reflns_number_total 2831
_reflns_threshold_expression I>2\s(I)
_cod_data_source_file tk2102.cif
_cod_data_source_block I
_cod_depositor_comments
;
The following automatic conversions were performed:
'_geom_bond_publ_flag' value 'Yes' changed to 'yes' according to
'/home/saulius/struct/CIF-dictionaries/cif_core.dic' dictionary named
'cif_core.dic' version 2.4.1 from 2010-06-29 (3 times).

Automatic conversion script
Id: cif_fix_enum 1527 2010-12-29 10:47:43Z saulius 

The following automatic conversions were performed:

'_geom_bond_publ_flag' value 'Yes' changed to 'yes' according to
/home/saulius/struct/CIF-dictionaries/cif_core.dic dictionary named
'cif_core.dic' version 2.4.1 from 2010-06-29 (3 times).

Automatic conversion script
Id: cif_fix_values 1715 2011-07-08 13:25:40Z adriana 
;
_cod_database_code 2212378
_cod_database_fobs_code 2212378

loop_
_symmetry_equiv_pos_as_xyz
'x, y, z'
'-x, -y, -z'

loop_
_atom_site_type_symbol
_atom_site_label
_atom_site_fract_x
_atom_site_fract_y
_atom_site_fract_z
_atom_site_U_iso_or_equiv
_atom_site_adp_type
_atom_site_calc_flag
_atom_site_refinement_flags
_atom_site_occupancy
Zn Zn1 0.5000 0.5000 0.0000 0.03357(12) Uani d S 1
C C1 0.3722(2) 0.2031(2) 0.11047(14) 0.0358(3) Uani d . 1
H H1 0.2514 0.2845 0.1007 0.043 Uiso calc R 1
C C2 0.3792(2) 0.0474(2) 0.16972(14) 0.0352(3) Uani d . 1
C C3 0.5572(3) -0.0753(2) 0.17813(16) 0.0408(4) Uani d . 1
H H3 0.5679 -0.1843 0.2162 0.049 Uiso calc R 1
C C4 0.7184(3) -0.0358(2) 0.13008(17) 0.0451(4) Uani d . 1
H H4 0.8420 -0.1177 0.1341 0.054 Uiso calc R 1
C C5 0.6975(2) 0.1244(2) 0.07606(16) 0.0391(4) Uani d . 1
H H5 0.8091 0.1510 0.0442 0.047 Uiso calc R 1
C C6 0.2005(3) 0.0181(2) 0.22407(16) 0.0414(4) Uani d . 1
H H6 0.0903 0.0773 0.1931 0.050 Uiso calc R 1
C C7 0.0083(3) -0.2000(2) 0.44669(15) 0.0426(4) Uani d . 1
H H7 0.1146 -0.2418 0.4820 0.051 Uiso calc R 1
C C8 -0.1524(3) -0.3555(2) 0.60328(15) 0.0434(4) Uani d . 1
H H8 -0.0445 -0.3890 0.6364 0.052 Uiso calc R 1
C C9 -0.1565(2) -0.2483(2) 0.50224(14) 0.0401(4) Uani d . 1
C C10 -0.3145(3) -0.1988(3) 0.45575(19) 0.0633(6) Uani d . 1
H H10 -0.3242 -0.1242 0.3868 0.076 Uiso calc R 1
C C11 -0.4586(4) -0.2590(4) 0.5106(2) 0.0813(9) Uani d . 1
H H11 -0.5684 -0.2270 0.4797 0.098 Uiso calc R 1
C C12 -0.4411(3) -0.3657(3) 0.61068(19) 0.0627(6) Uani d . 1
H H12 -0.5413 -0.4061 0.6482 0.075 Uiso calc R 1
N N1 0.52685(18) 0.24419(17) 0.06653(12) 0.0339(3) Uani d . 1
N N2 0.1943(2) -0.0869(2) 0.31257(14) 0.0454(3) Uani d . 1
N N3 0.0145(2) -0.1040(2) 0.35278(14) 0.0465(4) Uani d . 1
N N4 -0.2904(2) -0.4149(2) 0.65726(13) 0.0484(4) Uani d . 1
N N5 0.8224(2) 0.4606(2) 0.12657(14) 0.0438(3) Uani d . 1
O O1 0.64636(17) 0.52385(17) 0.12592(11) 0.0447(3) Uani d . 1
O O2 0.94046(18) 0.35775(18) 0.05151(14) 0.0567(4) Uani d . 1
O O3 0.8737(2) 0.5058(2) 0.20222(16) 0.0733(5) Uani d . 1
O O4 0.74937(18) 0.39905(16) -0.13198(12) 0.0394(3) Uani d . 1
H H4A 0.741(3) 0.442(3) -0.196(2) 0.052(6) Uiso d . 1
H H4B 0.842(4) 0.402(3) -0.121(2) 0.064(7) Uiso d . 1

loop_
_atom_site_aniso_label
_atom_site_aniso_U_11
_atom_site_aniso_U_22
_atom_site_aniso_U_33
_atom_site_aniso_U_12
_atom_site_aniso_U_13
_atom_site_aniso_U_23
Zn1 0.03070(16) 0.03123(16) 0.03557(16) -0.01316(11) -0.00577(10) 0.00758(10)
C1 0.0325(7) 0.0371(8) 0.0390(8) -0.0156(6) -0.0112(6) 0.0070(6)
C2 0.0403(8) 0.0389(8) 0.0318(7) -0.0218(7) -0.0095(6) 0.0037(6)
C3 0.0469(9) 0.0325(8) 0.0425(9) -0.0176(7) -0.0112(7) 0.0077(6)
C4 0.0369(8) 0.0385(9) 0.0548(10) -0.0114(7) -0.0130(8) 0.0078(7)
C5 0.0335(8) 0.0391(8) 0.0446(9) -0.0166(7) -0.0088(6) 0.0055(7)
C6 0.0416(9) 0.0444(9) 0.0431(9) -0.0238(7) -0.0110(7) 0.0068(7)
C7 0.0452(9) 0.0488(9) 0.0395(9) -0.0259(8) -0.0107(7) 0.0058(7)
C8 0.0486(9) 0.0498(10) 0.0361(8) -0.0247(8) -0.0122(7) 0.0069(7)
C9 0.0449(9) 0.0461(9) 0.0334(8) -0.0250(8) -0.0074(7) 0.0044(7)
C10 0.0617(12) 0.0912(16) 0.0507(11) -0.0474(12) -0.0259(10) 0.0324(11)
C11 0.0663(14) 0.129(2) 0.0717(15) -0.0651(16) -0.0343(12) 0.0426(16)
C12 0.0596(12) 0.0869(16) 0.0544(12) -0.0500(12) -0.0103(10) 0.0163(11)
N1 0.0329(6) 0.0356(7) 0.0343(6) -0.0164(5) -0.0086(5) 0.0060(5)
N2 0.0442(8) 0.0532(9) 0.0453(8) -0.0301(7) -0.0101(6) 0.0111(7)
N3 0.0452(8) 0.0559(9) 0.0447(8) -0.0312(7) -0.0104(6) 0.0129(7)
N4 0.0573(9) 0.0557(9) 0.0363(7) -0.0326(8) -0.0063(7) 0.0085(6)
N5 0.0416(8) 0.0451(8) 0.0507(8) -0.0199(7) -0.0221(7) 0.0114(7)
O1 0.0350(6) 0.0531(7) 0.0492(7) -0.0172(5) -0.0170(5) 0.0028(5)
O2 0.0381(7) 0.0538(8) 0.0781(10) -0.0127(6) -0.0186(7) -0.0068(7)
O3 0.0622(9) 0.0967(13) 0.0717(10) -0.0223(9) -0.0407(8) -0.0100(9)
O4 0.0349(6) 0.0442(7) 0.0355(6) -0.0156(5) -0.0064(5) 0.0063(5)

loop_
_atom_type_symbol
_atom_type_description
_atom_type_scat_dispersion_real
_atom_type_scat_dispersion_imag
_atom_type_scat_source
C C 0.0033 0.0016 'International Tables Vol C Tables 4.2.6.8 and 6.1.1.4'
H H 0.0000 0.0000 'International Tables Vol C Tables 4.2.6.8 and 6.1.1.4'
N N 0.0061 0.0033 'International Tables Vol C Tables 4.2.6.8 and 6.1.1.4'
O O 0.0106 0.0060 'International Tables Vol C Tables 4.2.6.8 and 6.1.1.4'
Zn Zn 0.2839 1.4301 'International Tables Vol C Tables 4.2.6.8 and 6.1.1.4'

loop_
_geom_angle_atom_site_label_1
_geom_angle_atom_site_label_2
_geom_angle_atom_site_label_3
_geom_angle_site_symmetry_1
_geom_angle_site_symmetry_3
_geom_angle
_geom_angle_publ_flag
O1 Zn1 O1 . 2_665 180.0 yes
O4 Zn1 O1 . . 95.05(5) yes
O4 Zn1 O1 2_665 . 84.95(5) yes
O4 Zn1 O4 . 2_665 180.0 yes
O4 Zn1 N1 . 2_665 90.79(5) ?
O4 Zn1 N1 2_665 2_665 89.21(5) ?
O4 Zn1 N1 . . 89.21(5) yes
O4 Zn1 N1 2_665 . 90.79(5) ?
N1 Zn1 O1 . 2_665 87.98(5) yes
N1 Zn1 N1 2_665 . 180.0 yes
N1 Zn1 O1 2_665 . 87.99(5) ?
N1 Zn1 O1 . . 92.02(5) ?
O4 Zn1 O1 . 2_665 84.95(5) ?
O4 Zn1 O1 2_665 2_665 95.05(5) ?
N1 Zn1 O1 2_665 2_665 92.01(5) ?
N1 C1 C2 . . 123.35(14) ?
N1 C1 H1 . . 118.3 ?
C2 C1 H1 . . 118.3 ?
C3 C2 C1 . . 118.32(14) ?
C3 C2 C6 . . 121.80(14) ?
C1 C2 C6 . . 119.86(15) ?
C4 C3 C2 . . 118.69(15) ?
C4 C3 H3 . . 120.7 ?
C2 C3 H3 . . 120.7 ?
C3 C4 C5 . . 119.12(16) ?
C3 C4 H4 . . 120.4 ?
C5 C4 H4 . . 120.4 ?
N1 C5 C4 . . 123.00(15) ?
N1 C5 H5 . . 118.5 ?
C4 C5 H5 . . 118.5 ?
N2 C6 C2 . . 119.47(16) ?
N2 C6 H6 . . 120.3 ?
C2 C6 H6 . . 120.3 ?
N3 C7 C9 . . 122.27(16) ?
N3 C7 H7 . . 118.9 ?
C9 C7 H7 . . 118.9 ?
N4 C8 C9 . . 124.09(17) ?
N4 C8 H8 . . 118.0 ?
C9 C8 H8 . . 118.0 ?
C10 C9 C8 . . 117.51(16) ?
C10 C9 C7 . . 123.18(16) ?
C8 C9 C7 . . 119.24(16) ?
C9 C10 C11 . . 119.09(19) ?
C9 C10 H10 . . 120.5 ?
C11 C10 H10 . . 120.5 ?
C12 C11 C10 . . 119.1(2) ?
C12 C11 H11 . . 120.4 ?
C10 C11 H11 . . 120.4 ?
N4 C12 C11 . . 122.91(18) ?
N4 C12 H12 . . 118.5 ?
C11 C12 H12 . . 118.5 ?
C1 N1 C5 . . 117.43(13) ?
C1 N1 Zn1 . . 121.21(10) ?
C5 N1 Zn1 . . 121.06(10) ?
C6 N2 N3 . . 112.69(15) ?
C7 N3 N2 . . 111.10(15) ?
C12 N4 C8 . . 117.30(16) ?
O3 N5 O2 . . 121.08(16) ?
O3 N5 O1 . . 118.59(16) ?
O2 N5 O1 . . 120.32(14) ?
N5 O1 Zn1 . . 130.56(11) ?
Zn1 O4 H4A . . 113.6(16) ?
Zn1 O4 H4B . . 115.2(18) ?
H4A O4 H4B . . 107(2) ?

loop_
_geom_bond_atom_site_label_1
_geom_bond_atom_site_label_2
_geom_bond_site_symmetry_2
_geom_bond_distance
_geom_bond_publ_flag
Zn1 O1 . 2.1839(12) yes
Zn1 O4 . 2.0795(12) yes
Zn1 O4 2_665 2.0795(12) ?
Zn1 N1 2_665 2.1487(13) ?
Zn1 N1 . 2.1487(13) yes
Zn1 O1 2_665 2.1839(12) ?
C1 N1 . 1.3364(19) ?
C1 C2 . 1.389(2) ?
C1 H1 . 0.9500 ?
C2 C3 . 1.388(2) ?
C2 C6 . 1.469(2) ?
C3 C4 . 1.380(2) ?
C3 H3 . 0.9500 ?
C4 C5 . 1.382(2) ?
C4 H4 . 0.9500 ?
C5 N1 . 1.341(2) ?
C5 H5 . 0.9500 ?
C6 N2 . 1.266(2) ?
C6 H6 . 0.9500 ?
C7 N3 . 1.269(2) ?
C7 C9 . 1.458(2) ?
C7 H7 . 0.9500 ?
C8 N4 . 1.334(2) ?
C8 C9 . 1.381(2) ?
C8 H8 . 0.9500 ?
C9 C10 . 1.377(3) ?
C10 C11 . 1.379(3) ?
C10 H10 . 0.9500 ?
C11 C12 . 1.374(3) ?
C11 H11 . 0.9500 ?
C12 N4 . 1.328(3) ?
C12 H12 . 0.9500 ?
N2 N3 . 1.412(2) ?
N5 O3 . 1.236(2) yes
N5 O2 . 1.239(2) yes
N5 O1 . 1.2653(18) yes
O4 H4A . 0.79(3) ?
O4 H4B . 0.78(3) ?

loop_
_geom_hbond_atom_site_label_D
_geom_hbond_atom_site_label_H
_geom_hbond_atom_site_label_A
_geom_hbond_site_symmetry_A
_geom_hbond_distance_DH
_geom_hbond_distance_HA
_geom_hbond_distance_DA
_geom_hbond_angle_DHA
O4 H4A N4 1_664 0.79(3) 1.97(3) 2.750(2) 170(2)
O4 H4B O2 . 0.78(3) 2.29(3) 2.856(2) 130(2)

loop_
_geom_torsion_atom_site_label_1
_geom_torsion_atom_site_label_2
_geom_torsion_atom_site_label_3
_geom_torsion_atom_site_label_4
_geom_torsion_site_symmetry_1
_geom_torsion
N1 C1 C2 C3 . -3.6(2)
N1 C1 C2 C6 . 174.83(15)
C1 C2 C3 C4 . 1.6(2)
C6 C2 C3 C4 . -176.78(16)
C2 C3 C4 C5 . 0.5(3)
C3 C4 C5 N1 . -0.9(3)
C3 C2 C6 N2 . 25.5(3)
C1 C2 C6 N2 . -152.91(17)
N4 C8 C9 C10 . 0.8(3)
N4 C8 C9 C7 . -176.20(17)
N3 C7 C9 C10 . 2.1(3)
N3 C7 C9 C8 . 178.92(18)
C8 C9 C10 C11 . -0.6(4)
C7 C9 C10 C11 . 176.2(2)
C9 C10 C11 C12 . 0.5(5)
C10 C11 C12 N4 . -0.3(5)
C2 C1 N1 C5 . 3.2(2)
C2 C1 N1 Zn1 . -170.48(12)
C4 C5 N1 C1 . -0.9(3)
C4 C5 N1 Zn1 . 172.79(14)
O4 Zn1 N1 C1 . -143.55(13)
O4 Zn1 N1 C1 2_665 36.45(13)
O1 Zn1 N1 C1 . 121.43(12)
O1 Zn1 N1 C1 2_665 -58.57(12)
O4 Zn1 N1 C5 . 42.97(13)
O4 Zn1 N1 C5 2_665 -137.02(13)
O1 Zn1 N1 C5 . -52.05(13)
O1 Zn1 N1 C5 2_665 127.95(13)
C2 C6 N2 N3 . -178.57(15)
C9 C7 N3 N2 . -175.76(16)
C6 N2 N3 C7 . -175.11(17)
C11 C12 N4 C8 . 0.4(4)
C9 C8 N4 C12 . -0.6(3)
O3 N5 O1 Zn1 . 173.23(14)
O2 N5 O1 Zn1 . -5.6(2)
O4 Zn1 O1 N5 . -14.08(15)
O4 Zn1 O1 N5 2_665 165.92(15)
N1 Zn1 O1 N5 2_665 -104.70(14)
N1 Zn1 O1 N5 . 75.30(14)
